data_2023134
loop_
_publ_author_name
'Chi, Nguyen Thi Thanh'
'Van Thong, Pham'
'Thang, Nguyen Manh'
'Thao, Pham Ngoc'
'Van Meervelt, Luc'

_publ_section_title
;
 Synthesis and crystal structures of three organoplatinum(II) complexes
 bearing natural arylolefin and quinoline derivatives
;
_journal_coeditor_code PK2707
_journal_issue 6
_journal_name_full 'Acta Crystallographica Section E Crystallographic Communications'
_journal_paper_doi 10.1107/S2056989024004572
_journal_volume 80
_journal_year 2024
_chemical_formula_iupac '[Pt (C13 H15 O4) (C9 H6 N O)]'
_chemical_formula_moiety 'C22 H21 N O5 Pt, 0.47(O)'
_chemical_formula_sum 'C22 H21 N O5.47 Pt'
_chemical_formula_weight 582.49
_chemical_name_systematic '[4-Methoxy-5-(2-methoxy-2-oxoethoxy)-2-(prop-2-en-1-yl)phenyl](quinolin-8-olato)platinum(II)'
_space_group_crystal_system monoclinic
_space_group_IT_number 14
_space_group_name_Hall '-P 2ybc'
_space_group_name_H-M_alt 'P 1 21/c 1'
_atom_sites_solution_hydrogens geom
_audit_creation_method
;
Olex2 1.2
(compiled 2015.09.30 svn.r3233 for OlexSys, GUI svn.r5103)
;
_cell_angle_alpha 90
_cell_angle_beta 105.714(3)
_cell_angle_gamma 90
_cell_formula_units_Z 4
_cell_length_a 13.1510(4)
_cell_length_b 8.5584(2)
_cell_length_c 18.2071(6)
_cell_measurement_reflns_used 19506
_cell_measurement_temperature 100.00(10)
_cell_measurement_theta_max 29.0360
_cell_measurement_theta_min 2.9030
_cell_volume 1972.65(10)
_computing_cell_refinement
;
CrysAlisPro (Rigaku OD, 2022)
;
_computing_data_collection
;
CrysAlisPro (Rigaku OD, 2022)
;
_computing_data_reduction
;
CrysAlisPro (Rigaku OD, 2022)
;
_computing_molecular_graphics
;
Olex2 (Dolomanov <i>et al.</i>,  2009)
;
_computing_publication_material
;
Olex2 (Dolomanov <i>et al.</i>,  2009)
;
_computing_structure_refinement
;
ShelXL (Sheldrick, 2015)
;
_computing_structure_solution
;
ShelXS (Sheldrick, 2008)
;
_diffrn_ambient_temperature 100.00(10)
_diffrn_detector 'CCD plate'
_diffrn_detector_area_resol_mean 15.9631
_diffrn_measured_fraction_theta_full 0.999
_diffrn_measured_fraction_theta_max 1.000
_diffrn_measurement_device 'four-circle diffractometer'
_diffrn_measurement_device_type 'SuperNova, Single source at offset, Eos'
_diffrn_measurement_method '\w scans'
_diffrn_radiation_monochromator mirror
_diffrn_radiation_probe x-ray
_diffrn_radiation_type MoK\a
_diffrn_radiation_wavelength 0.71073
_diffrn_reflns_av_R_equivalents 0.0391
_diffrn_reflns_av_unetI/netI 0.0182
_diffrn_reflns_limit_h_max 16
_diffrn_reflns_limit_h_min -16
_diffrn_reflns_limit_k_max 10
_diffrn_reflns_limit_k_min -10
_diffrn_reflns_limit_l_max 22
_diffrn_reflns_limit_l_min -22
_diffrn_reflns_number 41833
_diffrn_reflns_theta_full 25.000
_diffrn_reflns_theta_max 26.369
_diffrn_reflns_theta_min 2.442
_diffrn_source 'micro-focus sealed X-ray tube'
_exptl_absorpt_coefficient_mu 7.151
_exptl_absorpt_correction_T_max 1.00000
_exptl_absorpt_correction_T_min 0.29972
_exptl_absorpt_correction_type multi-scan
_exptl_absorpt_process_details
;
(CrysAlisPro; Rigaku OD, 2022)
;
_exptl_crystal_colour 'light brown'
_exptl_crystal_density_diffrn 1.961
_exptl_crystal_description plate
_exptl_crystal_F_000 1127.2
_exptl_crystal_size_max 0.3
_exptl_crystal_size_mid 0.15
_exptl_crystal_size_min 0.1
_refine_diff_density_max 0.903
_refine_diff_density_min -0.604
_refine_ls_extinction_method none
_refine_ls_goodness_of_fit_ref 1.102
_refine_ls_hydrogen_treatment constr
_refine_ls_matrix_type full
_refine_ls_number_parameters 274
_refine_ls_number_reflns 4046
_refine_ls_number_restraints 0
_refine_ls_restrained_S_all 1.102
_refine_ls_R_factor_all 0.0256
_refine_ls_R_factor_gt 0.0212
_refine_ls_shift/su_max 0.000
_refine_ls_shift/su_mean 0.000
_refine_ls_structure_factor_coef Fsqd
_refine_ls_weighting_details 'w=1/[\s^2^(Fo^2^)+(0.0191P)^2^+6.3477P] where P=(Fo^2^+2Fc^2^)/3'
_refine_ls_weighting_scheme calc
_refine_ls_wR_factor_gt 0.0511
_refine_ls_wR_factor_ref 0.0543
_reflns_number_gt 3672
_reflns_number_total 4046
_reflns_threshold_expression 'I > 2\s(I)'
_cod_data_source_file pk2707.cif
_cod_data_source_block I
_cod_database_code 2023134
_shelx_space_group_comment
;
The symmetry employed for this shelxl refinement is uniquely defined
by the following loop, which should always be used as a source of
symmetry information in preference to the above space-group names.
They are only intended as comments.
;

loop_
_space_group_symop_operation_xyz
'x, y, z'
'-x, y+1/2, -z+1/2'
'-x, -y, -z'
'x, -y-1/2, z-1/2'

loop_
_atom_site_type_symbol
_atom_site_label
_atom_site_fract_x
_atom_site_fract_y
_atom_site_fract_z
_atom_site_U_iso_or_equiv
_atom_site_adp_type
_atom_site_calc_flag
_atom_site_occupancy
_atom_site_disorder_assembly
_atom_site_disorder_group
Pt Pt1 0.10321(2) 0.48502(2) 0.33132(2) 0.01955(6) Uani d 1 . .
N N2 -0.0487(3) 0.4601(4) 0.34836(18) 0.0235(7) Uani d 1 . .
C C3 -0.1264(3) 0.3610(5) 0.3186(2) 0.0277(9) Uani d 1 . .
H H3 -0.1190 0.2926 0.2807 0.033 Uiso calc 1 . .
C C4 -0.2193(3) 0.3556(5) 0.3422(3) 0.0335(10) Uani d 1 . .
H H4 -0.2720 0.2840 0.3202 0.040 Uiso calc 1 . .
C C5 -0.2325(3) 0.4558(5) 0.3975(3) 0.0313(9) Uani d 1 . .
H H5 -0.2937 0.4517 0.4136 0.038 Uiso calc 1 . .
C C6 -0.1525(3) 0.5657(5) 0.4300(2) 0.0250(8) Uani d 1 . .
C C7 -0.0605(3) 0.5634(4) 0.4035(2) 0.0206(7) Uani d 1 . .
C C8 -0.1587(3) 0.6759(5) 0.4861(2) 0.0266(9) Uani d 1 . .
H H8 -0.2177 0.6783 0.5050 0.032 Uiso calc 1 . .
C C9 -0.0776(3) 0.7795(5) 0.5129(2) 0.0265(9) Uani d 1 . .
H H9 -0.0828 0.8525 0.5496 0.032 Uiso calc 1 . .
C C10 0.0138(3) 0.7779(4) 0.4862(2) 0.0216(8) Uani d 1 . .
H H10 0.0672 0.8504 0.5049 0.026 Uiso calc 1 . .
C C11 0.0246(3) 0.6696(4) 0.4326(2) 0.0199(7) Uani d 1 . .
O O12 0.11072(19) 0.6615(3) 0.40694(14) 0.0202(5) Uani d 1 . .
C C13 0.2494(3) 0.5222(4) 0.3234(2) 0.0217(8) Uani d 1 . .
C C14 0.3317(3) 0.5838(5) 0.3820(2) 0.0260(8) Uani d 1 . .
H H14 0.3192 0.6096 0.4284 0.031 Uiso calc 1 . .
C C15 0.4312(3) 0.6068(5) 0.3723(2) 0.0276(8) Uani d 1 . .
C C16 0.4526(3) 0.5653(5) 0.3038(2) 0.0261(8) Uani d 1 . .
C C17 0.3717(4) 0.5003(5) 0.2454(2) 0.0333(10) Uani d 1 . .
H H17 0.3853 0.4708 0.1998 0.040 Uiso calc 1 . .
C C18 0.2703(3) 0.4794(5) 0.2550(2) 0.0287(9) Uani d 1 . .
O O19 0.5173(2) 0.6665(4) 0.42784(16) 0.0332(7) Uani d 1 . .
C C20 0.4963(3) 0.7129(5) 0.4966(2) 0.0305(9) Uani d 1 . .
H H20A 0.5622 0.7404 0.5334 0.037 Uiso calc 1 . .
H H20B 0.4657 0.6256 0.5172 0.037 Uiso calc 1 . .
C C21 0.4215(3) 0.8507(5) 0.4859(2) 0.0314(9) Uani d 1 . .
O O22 0.4065(2) 0.9443(4) 0.43373(18) 0.0378(7) Uani d 1 . .
O O23 0.3748(2) 0.8571(4) 0.54280(19) 0.0391(7) Uani d 1 . .
C C24 0.3069(5) 0.9896(6) 0.5401(4) 0.0515(14) Uani d 1 . .
H H24A 0.2574 0.9958 0.4905 0.077 Uiso calc 1 . .
H H24B 0.3486 1.0832 0.5496 0.077 Uiso calc 1 . .
H H24C 0.2692 0.9784 0.5782 0.077 Uiso calc 1 . .
O O25 0.5533(2) 0.5945(4) 0.29926(17) 0.0372(7) Uani d 1 . .
C C26 0.5731(4) 0.5677(7) 0.2266(3) 0.0484(13) Uani d 1 . .
H H26A 0.5261 0.6308 0.1886 0.073 Uiso calc 1 . .
H H26B 0.5615 0.4594 0.2132 0.073 Uiso calc 1 . .
H H26C 0.6448 0.5949 0.2294 0.073 Uiso calc 1 . .
C C27 0.1773(4) 0.4205(5) 0.1925(2) 0.0351(10) Uani d 1 . .
H H27A 0.1998 0.3353 0.1655 0.042 Uiso calc 1 . .
H H27B 0.1506 0.5038 0.1563 0.042 Uiso calc 1 . .
C C28 0.0905(4) 0.3645(5) 0.2267(2) 0.0356(10) Uani d 1 . .
H H28 0.0194 0.3587 0.1916 0.043 Uiso calc 1 . .
C C29 0.1124(4) 0.2580(5) 0.2867(3) 0.0355(10) Uani d 1 . .
H H29A 0.1808 0.2204 0.3062 0.043 Uiso calc 1 . .
H H29B 0.0588 0.2243 0.3072 0.043 Uiso calc 1 . .
O O30 0.1772(6) 0.9369(8) 0.3617(4) 0.043(3) Uani d 0.474(11) . .

loop_
_atom_site_aniso_label
_atom_site_aniso_U_11
_atom_site_aniso_U_22
_atom_site_aniso_U_33
_atom_site_aniso_U_12
_atom_site_aniso_U_13
_atom_site_aniso_U_23
Pt1 0.02183(8) 0.01695(8) 0.02025(8) -0.00247(5) 0.00636(6) -0.00315(5)
N2 0.0254(17) 0.0211(16) 0.0221(16) -0.0012(13) 0.0034(13) 0.0037(13)
C3 0.027(2) 0.0211(19) 0.031(2) -0.0032(16) 0.0027(17) 0.0019(16)
C4 0.024(2) 0.028(2) 0.044(3) -0.0073(17) 0.0023(19) 0.0074(19)
C5 0.020(2) 0.031(2) 0.043(2) -0.0008(17) 0.0088(18) 0.0131(19)
C6 0.0229(19) 0.0227(19) 0.030(2) 0.0037(15) 0.0080(16) 0.0129(16)
C7 0.0220(18) 0.0165(17) 0.0231(18) 0.0017(14) 0.0058(15) 0.0065(14)
C8 0.025(2) 0.027(2) 0.032(2) 0.0074(16) 0.0144(17) 0.0112(17)
C9 0.033(2) 0.024(2) 0.026(2) 0.0113(17) 0.0139(17) 0.0086(16)
C10 0.027(2) 0.0167(18) 0.0210(19) 0.0015(15) 0.0065(15) 0.0028(14)
C11 0.0224(18) 0.0157(17) 0.0216(18) 0.0031(14) 0.0059(15) 0.0055(14)
O12 0.0213(13) 0.0191(13) 0.0217(13) -0.0015(10) 0.0084(10) -0.0020(10)
C13 0.0231(19) 0.0185(18) 0.0234(19) 0.0023(14) 0.0063(15) 0.0007(14)
C14 0.029(2) 0.026(2) 0.026(2) 0.0003(16) 0.0114(17) -0.0068(16)
C15 0.026(2) 0.028(2) 0.029(2) 0.0002(16) 0.0074(17) -0.0045(17)
C16 0.024(2) 0.031(2) 0.026(2) 0.0091(17) 0.0104(16) 0.0040(16)
C17 0.035(2) 0.040(3) 0.028(2) 0.0075(19) 0.0138(19) -0.0071(18)
C18 0.034(2) 0.026(2) 0.028(2) 0.0000(17) 0.0120(18) -0.0068(16)
O19 0.0257(15) 0.0421(18) 0.0327(16) -0.0013(13) 0.0093(12) -0.0056(13)
C20 0.030(2) 0.030(2) 0.030(2) -0.0008(17) 0.0057(17) -0.0048(17)
C21 0.028(2) 0.033(2) 0.035(2) -0.0085(18) 0.0109(18) -0.0052(19)
O22 0.0391(18) 0.0350(17) 0.0384(18) -0.0060(14) 0.0092(14) 0.0021(14)
O23 0.0390(18) 0.0357(18) 0.0486(19) 0.0007(14) 0.0220(15) -0.0002(15)
C24 0.056(3) 0.043(3) 0.065(4) 0.009(2) 0.032(3) 0.004(2)
O25 0.0225(15) 0.061(2) 0.0305(16) 0.0052(14) 0.0120(12) 0.0008(15)
C26 0.027(2) 0.089(4) 0.035(3) 0.010(3) 0.017(2) 0.002(3)
C27 0.040(3) 0.035(2) 0.031(2) -0.004(2) 0.0107(19) -0.0076(19)
C28 0.040(3) 0.039(3) 0.031(2) -0.016(2) 0.0144(19) -0.0216(19)
C29 0.036(2) 0.027(2) 0.046(3) -0.0042(18) 0.015(2) -0.0167(19)
O30 0.043(4) 0.033(4) 0.051(5) 0.001(3) 0.008(3) -0.009(3)

loop_
_atom_type_symbol
_atom_type_description
_atom_type_scat_dispersion_real
_atom_type_scat_dispersion_imag
_atom_type_scat_source
C C 0.0033 0.0016 'International Tables Vol C Tables 4.2.6.8 and 6.1.1.4'
H H 0.0000 0.0000 'International Tables Vol C Tables 4.2.6.8 and 6.1.1.4'
N N 0.0061 0.0033 'International Tables Vol C Tables 4.2.6.8 and 6.1.1.4'
O O 0.0106 0.0060 'International Tables Vol C Tables 4.2.6.8 and 6.1.1.4'
Pt Pt -1.7033 8.3905 'International Tables Vol C Tables 4.2.6.8 and 6.1.1.4'

loop_
_geom_angle_atom_site_label_1
_geom_angle_atom_site_label_2
_geom_angle_atom_site_label_3
_geom_angle_site_symmetry_1
_geom_angle_site_symmetry_3
_geom_angle
_geom_angle_publ_flag
N2 Pt1 C28 . . 103.50(15) ?
N2 Pt1 C29 . . 96.79(15) ?
O12 Pt1 N2 . . 81.35(11) ?
O12 Pt1 C28 . . 160.78(15) ?
O12 Pt1 C29 . . 160.82(15) ?
C13 Pt1 N2 . . 174.70(14) ?
C13 Pt1 O12 . . 93.43(13) ?
C13 Pt1 C28 . . 81.74(16) ?
C13 Pt1 C29 . . 87.83(16) ?
C29 Pt1 C28 . . 38.17(18) ?
C3 N2 Pt1 . . 131.3(3) ?
C3 N2 C7 . . 118.8(3) ?
C7 N2 Pt1 . . 109.8(2) ?
N2 C3 H3 . . 118.8 ?
N2 C3 C4 . . 122.4(4) ?
C4 C3 H3 . . 118.8 ?
C3 C4 H4 . . 120.0 ?
C5 C4 C3 . . 120.0(4) ?
C5 C4 H4 . . 120.0 ?
C4 C5 H5 . . 120.1 ?
C4 C5 C6 . . 119.7(4) ?
C6 C5 H5 . . 120.1 ?
C5 C6 C7 . . 117.0(4) ?
C8 C6 C5 . . 124.5(4) ?
C8 C6 C7 . . 118.5(4) ?
N2 C7 C6 . . 122.1(3) ?
N2 C7 C11 . . 116.6(3) ?
C6 C7 C11 . . 121.3(4) ?
C6 C8 H8 . . 120.0 ?
C9 C8 C6 . . 119.9(4) ?
C9 C8 H8 . . 120.0 ?
C8 C9 H9 . . 119.2 ?
C8 C9 C10 . . 121.5(4) ?
C10 C9 H9 . . 119.2 ?
C9 C10 H10 . . 119.7 ?
C11 C10 C9 . . 120.6(4) ?
C11 C10 H10 . . 119.7 ?
C10 C11 C7 . . 118.0(3) ?
O12 C11 C7 . . 119.3(3) ?
O12 C11 C10 . . 122.7(3) ?
C11 O12 Pt1 . . 112.7(2) ?
C14 C13 Pt1 . . 124.5(3) ?
C18 C13 Pt1 . . 116.8(3) ?
C18 C13 C14 . . 118.7(4) ?
C13 C14 H14 . . 119.4 ?
C15 C14 C13 . . 121.2(4) ?
C15 C14 H14 . . 119.4 ?
C14 C15 C16 . . 120.3(4) ?
C14 C15 O19 . . 124.7(3) ?
O19 C15 C16 . . 114.9(3) ?
C15 C16 C17 . . 119.0(4) ?
O25 C16 C15 . . 116.0(4) ?
O25 C16 C17 . . 125.1(4) ?
C16 C17 H17 . . 119.7 ?
C16 C17 C18 . . 120.6(4) ?
C18 C17 H17 . . 119.7 ?
C13 C18 C17 . . 120.1(4) ?
C13 C18 C27 . . 116.4(4) ?
C17 C18 C27 . . 123.4(4) ?
C15 O19 C20 . . 115.6(3) ?
O19 C20 H20A . . 109.1 ?
O19 C20 H20B . . 109.1 ?
O19 C20 C21 . . 112.4(3) ?
H20A C20 H20B . . 107.9 ?
C21 C20 H20A . . 109.1 ?
C21 C20 H20B . . 109.1 ?
O22 C21 C20 . . 125.1(4) ?
O22 C21 O23 . . 124.4(4) ?
O23 C21 C20 . . 110.5(4) ?
C21 O23 C24 . . 114.6(4) ?
O23 C24 H24A . . 109.5 ?
O23 C24 H24B . . 109.5 ?
O23 C24 H24C . . 109.5 ?
H24A C24 H24B . . 109.5 ?
H24A C24 H24C . . 109.5 ?
H24B C24 H24C . . 109.5 ?
C16 O25 C26 . . 116.4(3) ?
O25 C26 H26A . . 109.5 ?
O25 C26 H26B . . 109.5 ?
O25 C26 H26C . . 109.5 ?
H26A C26 H26B . . 109.5 ?
H26A C26 H26C . . 109.5 ?
H26B C26 H26C . . 109.5 ?
C18 C27 H27A . . 109.7 ?
C18 C27 H27B . . 109.7 ?
C18 C27 C28 . . 110.0(4) ?
H27A C27 H27B . . 108.2 ?
C28 C27 H27A . . 109.7 ?
C28 C27 H27B . . 109.7 ?
Pt1 C28 H28 . . 116.0 ?
C27 C28 Pt1 . . 109.1(3) ?
C27 C28 H28 . . 116.0 ?
C29 C28 Pt1 . . 70.5(2) ?
C29 C28 C27 . . 120.6(4) ?
C29 C28 H28 . . 116.0 ?
Pt1 C29 H29A . . 108.6 ?
Pt1 C29 H29B . . 90.1 ?
C28 C29 Pt1 . . 71.3(2) ?
C28 C29 H29A . . 120.0 ?
C28 C29 H29B . . 120.0 ?
H29A C29 H29B . . 120.0 ?

loop_
_geom_bond_atom_site_label_1
_geom_bond_atom_site_label_2
_geom_bond_site_symmetry_2
_geom_bond_distance
_geom_bond_publ_flag
Pt1 N2 . 2.114(3) ?
Pt1 O12 . 2.028(2) ?
Pt1 C13 . 1.993(4) ?
Pt1 C28 . 2.132(4) ?
Pt1 C29 . 2.123(4) ?
N2 C3 . 1.326(5) ?
N2 C7 . 1.377(5) ?
C3 H3 . 0.9300 ?
C3 C4 . 1.401(6) ?
C4 H4 . 0.9300 ?
C4 C5 . 1.369(6) ?
C5 H5 . 0.9300 ?
C5 C6 . 1.416(6) ?
C6 C7 . 1.420(5) ?
C6 C8 . 1.409(6) ?
C7 C11 . 1.427(5) ?
C8 H8 . 0.9300 ?
C8 C9 . 1.371(6) ?
C9 H9 . 0.9300 ?
C9 C10 . 1.414(5) ?
C10 H10 . 0.9300 ?
C10 C11 . 1.381(5) ?
C11 O12 . 1.339(4) ?
C13 C14 . 1.401(5) ?
C13 C18 . 1.394(5) ?
C14 H14 . 0.9300 ?
C14 C15 . 1.382(5) ?
C15 C16 . 1.396(5) ?
C15 O19 . 1.395(5) ?
C16 C17 . 1.399(6) ?
C16 O25 . 1.372(5) ?
C17 H17 . 0.9300 ?
C17 C18 . 1.402(6) ?
C18 C27 . 1.513(6) ?
O19 C20 . 1.411(5) ?
C20 H20A . 0.9700 ?
C20 H20B . 0.9700 ?
C20 C21 . 1.514(6) ?
C21 O22 . 1.217(5) ?
C21 O23 . 1.341(5) ?
O23 C24 . 1.436(6) ?
C24 H24A . 0.9600 ?
C24 H24B . 0.9600 ?
C24 H24C . 0.9600 ?
O25 C26 . 1.434(5) ?
C26 H26A . 0.9600 ?
C26 H26B . 0.9600 ?
C26 H26C . 0.9600 ?
C27 H27A . 0.9700 ?
C27 H27B . 0.9700 ?
C27 C28 . 1.519(6) ?
C28 H28 . 0.9800 ?
C28 C29 . 1.391(7) ?
C29 H29A . 0.9300 ?
C29 H29B . 0.9300 ?

loop_
_geom_hbond_atom_site_label_D
_geom_hbond_atom_site_label_H
_geom_hbond_atom_site_label_A
_geom_hbond_site_symmetry_D
_geom_hbond_site_symmetry_H
_geom_hbond_site_symmetry_A
_geom_hbond_distance_DH
_geom_hbond_distance_HA
_geom_hbond_distance_DA
_geom_hbond_angle_DHA
_geom_hbond_publ_flag
C27 H27A Cg1 1_555 1_555 2_545 0.97 2.81 3.465(4) 125 y

loop_
_geom_torsion_atom_site_label_1
_geom_torsion_atom_site_label_2
_geom_torsion_atom_site_label_3
_geom_torsion_atom_site_label_4
_geom_torsion_site_symmetry_1
_geom_torsion_site_symmetry_2
_geom_torsion_site_symmetry_3
_geom_torsion_site_symmetry_4
_geom_torsion
_geom_torsion_publ_flag
Pt1 N2 C3 C4 . . . . 174.8(3) ?
Pt1 N2 C7 C6 . . . . -176.0(3) ?
Pt1 N2 C7 C11 . . . . 4.4(4) ?
Pt1 C13 C14 C15 . . . . -179.8(3) ?
Pt1 C13 C18 C17 . . . . -179.3(3) ?
Pt1 C13 C18 C27 . . . . 4.3(5) ?
N2 C3 C4 C5 . . . . 0.5(6) ?
N2 C7 C11 C10 . . . . 178.1(3) ?
N2 C7 C11 O12 . . . . -1.6(5) ?
C3 N2 C7 C6 . . . . 0.8(5) ?
C3 N2 C7 C11 . . . . -178.8(3) ?
C3 C4 C5 C6 . . . . 0.7(6) ?
C4 C5 C6 C7 . . . . -1.1(6) ?
C4 C5 C6 C8 . . . . 178.8(4) ?
C5 C6 C7 N2 . . . . 0.4(5) ?
C5 C6 C7 C11 . . . . 179.9(3) ?
C5 C6 C8 C9 . . . . -178.8(4) ?
C6 C7 C11 C10 . . . . -1.5(5) ?
C6 C7 C11 O12 . . . . 178.8(3) ?
C6 C8 C9 C10 . . . . -0.7(6) ?
C7 N2 C3 C4 . . . . -1.2(6) ?
C7 C6 C8 C9 . . . . 1.1(5) ?
C7 C11 O12 Pt1 . . . . -2.3(4) ?
C8 C6 C7 N2 . . . . -179.6(3) ?
C8 C6 C7 C11 . . . . 0.0(5) ?
C8 C9 C10 C11 . . . . -0.8(6) ?
C9 C10 C11 C7 . . . . 1.9(5) ?
C9 C10 C11 O12 . . . . -178.4(3) ?
C10 C11 O12 Pt1 . . . . 178.0(3) ?
C13 C14 C15 C16 . . . . -1.6(6) ?
C13 C14 C15 O19 . . . . -179.6(4) ?
C13 C18 C27 C28 . . . . -21.0(5) ?
C14 C13 C18 C17 . . . . -1.0(6) ?
C14 C13 C18 C27 . . . . -177.4(4) ?
C14 C15 C16 C17 . . . . 0.1(6) ?
C14 C15 C16 O25 . . . . 179.2(4) ?
C14 C15 O19 C20 . . . . -3.5(6) ?
C15 C16 C17 C18 . . . . 1.0(6) ?
C15 C16 O25 C26 . . . . -173.7(4) ?
C15 O19 C20 C21 . . . . -65.7(5) ?
C16 C15 O19 C20 . . . . 178.4(4) ?
C16 C17 C18 C13 . . . . -0.5(6) ?
C16 C17 C18 C27 . . . . 175.6(4) ?
C17 C16 O25 C26 . . . . 5.4(6) ?
C17 C18 C27 C28 . . . . 162.8(4) ?
C18 C13 C14 C15 . . . . 2.0(6) ?
C18 C27 C28 Pt1 . . . . 26.3(5) ?
C18 C27 C28 C29 . . . . -51.9(5) ?
O19 C15 C16 C17 . . . . 178.3(4) ?
O19 C15 C16 O25 . . . . -2.6(5) ?
O19 C20 C21 O22 . . . . -22.6(6) ?
O19 C20 C21 O23 . . . . 158.3(3) ?
C20 C21 O23 C24 . . . . 176.5(4) ?
O22 C21 O23 C24 . . . . -2.6(6) ?
O25 C16 C17 C18 . . . . -178.1(4) ?
C27 C28 C29 Pt1 . . . . 101.2(4) ?
